data_1543291
loop_
_publ_author_name
'Andrez, Julie'
'P\'ecaut, Jacques'
'Scopelliti, Rosario'
'Kefalidis, Christos E.'
'Maron, Laurent'
'Rosenzweig, Michael W.'
'Meyer, Karsten'
'Mazzanti, Marinella'

_publ_section_title
;
 Synthesis and reactivity of a terminal uranium(iv) sulfide supported by
 siloxide ligands
;
_journal_issue 9
_journal_name_full 'Chem. Sci.'
_journal_page_first 5846
_journal_paper_doi 10.1039/C6SC00675B
_journal_volume 7
_journal_year 2016
_chemical_formula_moiety 'C48 H108 K2 O16 S2 Si4 U, C7 H8'
_chemical_formula_sum 'C55 H116 K2 O16 S2 Si4 U'
_chemical_formula_weight 1526.18
_chemical_name_systematic
;
 ? 
;
_space_group_crystal_system orthorhombic
_space_group_IT_number 61
_space_group_name_Hall '-P 2ac 2ab'
_space_group_name_H-M_alt 'P b c a'
_symmetry_space_group_name_Hall '-P 2ac 2ab'
_symmetry_space_group_name_H-M 'P b c a'
_atom_sites_solution_hydrogens geom
_audit_creation_date 2015-10-26
_audit_creation_method
;
  Olex2 1.2-ac2
  (compiled 2012.03.27 svn.r2268, GUI svn.r4156)
;
_audit_update_record
;
2016-01-18 deposited with the CCDC.
2016-04-11 downloaded from the CCDC.
;
_cell_angle_alpha 90
_cell_angle_beta 90
_cell_angle_gamma 90
_cell_formula_units_Z 8
_cell_length_a 19.2882(5)
_cell_length_b 19.3780(5)
_cell_length_c 40.5378(9)
_cell_measurement_reflns_used 13392
_cell_measurement_temperature 150(2)
_cell_measurement_theta_max 30.2600
_cell_measurement_theta_min 3.6210
_cell_volume 15151.7(6)
_computing_cell_refinement
;
CrysAlisPro, Agilent Technologies,
Version 1.171.36.20 (release 27-06-2012 CrysAlis171 .NET)
(compiled Jul 11 2012,15:38:31)
;
_computing_data_collection
;
CrysAlisPro, Agilent Technologies,
Version 1.171.36.20 (release 27-06-2012 CrysAlis171 .NET)
(compiled Jul 11 2012,15:38:31)
;
_computing_data_reduction
;
CrysAlisPro, Agilent Technologies,
Version 1.171.36.20 (release 27-06-2012 CrysAlis171 .NET)
(compiled Jul 11 2012,15:38:31)
;
_computing_molecular_graphics
;
O. V. Dolomanov, L. J. Bourhis, R. J. Gildea, J. A. K. Howard and H. Puschmann,
OLEX2: a complete structure solution, refinement and analysis program.
J. Appl. Cryst. (2009). 42, 339-341.
;
_computing_publication_material
;
O. V. Dolomanov, L. J. Bourhis, R. J. Gildea, J. A. K. Howard and H. Puschmann,
OLEX2: a complete structure solution, refinement and analysis program.
J. Appl. Cryst. (2009). 42, 339-341.
;
_computing_structure_refinement
;
OLEX2: a complete structure solution, refinement and analysis program 
(O. V. Dolomanov, L. J. Bourhis, R. J. Gildea, J. A. K. Howard and 
H. Puschmann. J. Appl. Cryst. 2009, 42, 339-34).
;
_computing_structure_solution
;
SUPERFLIP program (Palatinus, L. & Chapuis, G. J. Appl. Cryst., 2007,
 40, 786-790)
;
_diffrn_ambient_temperature 150(2)
_diffrn_detector_area_resol_mean 15.9653
_diffrn_measured_fraction_theta_full 0.998
_diffrn_measured_fraction_theta_max 0.999
_diffrn_measurement_details
;
  1 omega  -44.00   47.50   0.7500   40.0000
omega____ theta____ kappa____ phi______ frames
    -       25.5614  -37.0000  -30.0000 122

  2 omega  -96.00   -6.00   0.7500   40.0000
omega____ theta____ kappa____ phi______ frames
    -      -27.1239  -57.0000  120.0000 120

  3 omega  -97.00  -31.00   0.7500   40.0000
omega____ theta____ kappa____ phi______ frames
    -      -27.1239  -77.0000  -30.0000 88
;
_diffrn_measurement_device_type 'Xcalibur, Sapphire3'
_diffrn_measurement_method '\w scans'
_diffrn_radiation_type MoK\a
_diffrn_radiation_wavelength 0.71073
_diffrn_reflns_av_R_equivalents 0.0718
_diffrn_reflns_av_unetI/netI 0.0759
_diffrn_reflns_Laue_measured_fraction_full 0.998
_diffrn_reflns_Laue_measured_fraction_max 0.999
_diffrn_reflns_limit_h_max 27
_diffrn_reflns_limit_h_min -22
_diffrn_reflns_limit_k_max 27
_diffrn_reflns_limit_k_min -27
_diffrn_reflns_limit_l_max 46
_diffrn_reflns_limit_l_min -57
_diffrn_reflns_number 89393
_diffrn_reflns_point_group_measured_fraction_full 0.998
_diffrn_reflns_point_group_measured_fraction_max 0.999
_diffrn_reflns_theta_full 25.242
_diffrn_reflns_theta_max 30.508
_diffrn_reflns_theta_min 3.324
_exptl_absorpt_coefficient_mu 2.425
_exptl_absorpt_correction_T_max 1.00000
_exptl_absorpt_correction_T_min 0.78570
_exptl_absorpt_correction_type multi-scan
_exptl_absorpt_process_details
;
CrysAlisPro, Agilent Technologies,
Version 1.171.36.24 (release 03-12-2012 CrysAlis171 .NET)
(compiled Dec  3 2012,18:21:49)
Empirical absorption correction using spherical harmonics,
 implemented in SCALE3 ABSPACK scaling algorithm.
;
_exptl_crystal_colour 'translucent pale yellow'
_exptl_crystal_density_diffrn 1.338
_exptl_crystal_description plate
_exptl_crystal_F_000 6336
_exptl_crystal_size_max 0.288
_exptl_crystal_size_mid 0.171
_exptl_crystal_size_min 0.018
_refine_diff_density_max 2.555
_refine_diff_density_min -1.221
_refine_diff_density_rms 0.128
_refine_ls_extinction_method none
_refine_ls_goodness_of_fit_ref 1.082
_refine_ls_hydrogen_treatment constr
_refine_ls_matrix_type full
_refine_ls_number_parameters 832
_refine_ls_number_reflns 23090
_refine_ls_number_restraints 266
_refine_ls_restrained_S_all 1.091
_refine_ls_R_factor_all 0.1090
_refine_ls_R_factor_gt 0.0550
_refine_ls_shift/su_max 0.005
_refine_ls_shift/su_mean 0.000
_refine_ls_structure_factor_coef Fsqd
_refine_ls_weighting_details 'w=1/[\s^2^(Fo^2^)+(0.0293P)^2^+37.6122P] where P=(Fo^2^+2Fc^2^)/3'
_refine_ls_weighting_scheme calc
_refine_ls_wR_factor_gt 0.0976
_refine_ls_wR_factor_ref 0.1153
_reflns_Friedel_coverage 0.000
_reflns_number_gt 14501
_reflns_number_total 23090
_reflns_threshold_expression 'I > 2\s(I)'
_cod_data_source_file c6sc00675b2.cif
_cod_data_source_block ojc115
_cod_depositor_comments 'Adding full bibliography for 1543284--1543292.cif.'
_cod_database_code 1543291
_shelxl_version_number 2013-4
_shelx_space_group_comment
;
The symmetry employed for this shelxl refinement is uniquely defined 
by the following loop, which should always be used as a source of 
symmetry information in preference to the above space-group names. 
They are only intended as comments. 
;
_shelx_estimated_absorpt_t_max 0.958
_shelx_estimated_absorpt_t_min 0.542
_olex2_refinement_description
;
1. Others
 Fixed Uiso: H2A(0.153) H2B(0.153) H2C(0.153) H3A(0.148) H3B(0.148) H3C(0.148)
 H4A(0.104) H4B(0.104) H4C(0.104) H6A(0.1) H6B(0.1) H6C(0.1) H7A(0.088)
 H7B(0.088) H7C(0.088) H8A(0.073) H8B(0.073) H8C(0.073) H10A(0.121) H10B(0.121)
 H10C(0.121) H11A(0.095) H11B(0.095) H11C(0.095) H12A(0.082) H12B(0.082)
 H12C(0.082) H22A(0.133) H22B(0.133) H22C(0.133) H23A(0.137) H23B(0.137)
 H23C(0.137) H24A(0.135) H24B(0.135) H24C(0.135) H26A(0.115) H26B(0.115)
 H26C(0.115) H27A(0.072) H27B(0.072) H27C(0.072) H27D(0.072) H27E(0.072)
 H27F(0.072) H28A(0.109) H28B(0.109) H28C(0.109) H30D(0.119) H30E(0.119)
 H30F(0.119) H31D(0.146) H31E(0.146) H31F(0.146) H32A(0.153) H32B(0.153)
 H32C(0.153) H30A(0.13) H30B(0.13) H30C(0.13) H31A(0.142) H31B(0.142)
 H31C(0.142) H42A(0.157) H42B(0.157) H42C(0.157) H43A(0.138) H43B(0.138)
 H43C(0.138) H44A(0.145) H44B(0.145) H44C(0.145) H46A(0.079) H46B(0.079)
 H46C(0.079) H47A(0.077) H47B(0.077) H47C(0.077) H48A(0.08) H48B(0.08)
 H48C(0.08) H50A(0.115) H50B(0.115) H50C(0.115) H51A(0.1) H51B(0.1) H51C(0.1)
 H52A(0.146) H52B(0.146) H52C(0.146) H62A(0.077) H62B(0.077) H62C(0.077)
 H63A(0.071) H63B(0.071) H63C(0.071) H64A(0.063) H64B(0.063) H64C(0.063)
 H66A(0.079) H66B(0.079) H66C(0.079) H67A(0.145) H67B(0.145) H67C(0.145)
 H68A(0.125) H68B(0.125) H68C(0.125) H70A(0.084) H70B(0.084) H70C(0.084)
 H71A(0.078) H71B(0.078) H71C(0.078) H72A(0.082) H72B(0.082) H72C(0.082)
 H82(0.137) H83(0.144) H84(0.159) H85(0.162) H86(0.143) H87A(0.206) H87B(0.206)
 H87C(0.206) H82B(0.16) H83B(0.153) H84B(0.138) H85B(0.14) H86B(0.142)
 H87D(0.24) H87E(0.24) H87F(0.24)
 Fixed X: H2A(0.561) H2B(0.6131) H2C(0.6417) H3A(0.6942) H3B(0.6969)
 H3C(0.7265) H4A(0.6204) H4B(0.5687) H4C(0.6505) H6A(0.7046) H6B(0.6376)
 H6C(0.6655) H7A(0.6215) H7B(0.6948) H7C(0.6585) H8A(0.522) H8B(0.5166)
 H8C(0.5548) H10A(0.4611) H10B(0.4336) H10C(0.3796) H11A(0.381) H11B(0.3729)
 H11C(0.3244) H12A(0.4034) H12B(0.444) H12C(0.3627) H22A(0.5273) H22B(0.5583)
 H22C(0.5927) H23A(0.668) H23B(0.7128) H23C(0.7038) H24A(0.668) H24B(0.5933)
 H24C(0.6569) H26A(0.6922) H26B(0.6367) H26C(0.7176) H27A(0.6716) H27B(0.7082)
 H27C(0.6272) H27D(0.6402) H27E(0.7202) H27F(0.6649) H28A(0.7959) H28B(0.7664)
 H28C(0.77) H30D(0.4833) H30E(0.4848) H30F(0.4358) H31D(0.6473) H31E(0.6002)
 H31F(0.6177) H32A(0.5065) H32B(0.5251) H32C(0.4562) H30A(0.5699) H30B(0.5223)
 H30C(0.4888) H31A(0.6523) H31B(0.6289) H31C(0.622) H42A(0.3861) H42B(0.307)
 H42C(0.345) H43A(0.4594) H43B(0.476) H43C(0.4371) H44A(0.2791) H44B(0.3393)
 H44C(0.3135) H46A(0.4293) H46B(0.401) H46C(0.414) H47A(0.2803) H47B(0.2304)
 H47C(0.2921) H48A(0.2731) H48B(0.3525) H48C(0.333) H50A(0.2428) H50B(0.2612)
 H50C(0.1835) H51A(0.2357) H51B(0.1843) H51C(0.1553) H52A(0.1389) H52B(0.1685)
 H52C(0.1133) H62A(0.3023) H62B(0.2633) H62C(0.3282) H63A(0.4558) H63B(0.4206)
 H63C(0.4506) H64A(0.3195) H64B(0.3961) H64C(0.3845) H66A(0.3372) H66B(0.2692)
 H66C(0.2722) H67A(0.1648) H67B(0.1605) H67C(0.1606) H68A(0.2661) H68B(0.3327)
 H68C(0.2633) H70A(0.1735) H70B(0.1992) H70C(0.1181) H71A(0.1009) H71B(0.1091)
 H71C(0.0576) H72A(0.19) H72B(0.1502) H72C(0.1077) H82(0.4925) H83(0.4988)
 H84(0.4368) H85(0.3939) H86(0.3869) H87A(0.4209) H87B(0.4229) H87C(0.4937)
 H82B(0.368) H83B(0.3342) H84B(0.384) H85B(0.4684) H86B(0.4927) H87D(0.5219)
 H87E(0.4757) H87F(0.4522)
 Fixed Y: H2A(0.2613) H2B(0.3252) H2C(0.2509) H3A(0.3326) H3B(0.2722)
 H3C(0.2591) H4A(0.17) H4B(0.1655) H4C(0.1574) H6A(0.2996) H6B(0.3441)
 H6C(0.2862) H7A(0.1445) H7B(0.183) H7C(0.1582) H8A(0.2831) H8B(0.2042)
 H8C(0.2235) H10A(0.1142) H10B(0.0905) H10C(0.1079) H11A(0.1745) H11B(0.2536)
 H11C(0.196) H12A(0.2886) H12B(0.235) H12C(0.2254) H22A(0.5982) H22B(0.6585)
 H22C(0.6419) H23A(0.6422) H23B(0.5741) H23C(0.6308) H24A(0.4824) H24B(0.4886)
 H24C(0.5331) H26A(0.5704) H26B(0.509) H26C(0.4923) H27A(0.4435) H27B(0.4104)
 H27C(0.4283) H27D(0.428) H27E(0.417) H27F(0.4308) H28A(0.507) H28B(0.5283)
 H28C(0.5843) H30D(0.6416) H30E(0.7221) H30F(0.6946) H31D(0.7212) H31E(0.7479)
 H31F(0.6675) H32A(0.7971) H32B(0.7616) H32C(0.7396) H30A(0.6626) H30B(0.7301)
 H30C(0.6574) H31A(0.6986) H31B(0.7308) H31C(0.7755) H42A(0.3042) H42B(0.3291)
 H42C(0.3198) H43A(0.4597) H43B(0.382) H43C(0.3968) H44A(0.4511) H44B(0.5009)
 H44C(0.4378) H46A(0.5723) H46B(0.5846) H46C(0.649) H47A(0.6266) H47B(0.6349)
 H47C(0.6887) H48A(0.6066) H48B(0.5854) H48C(0.6629) H50A(0.286) H50B(0.3356)
 H50C(0.3086) H51A(0.4557) H51B(0.4872) H51C(0.4354) H52A(0.411) H52B(0.3342)
 H52C(0.3518) H62A(0.2919) H62B(0.2533) H62C(0.2175) H63A(0.3371) H63B(0.3297)
 H63C(0.263) H64A(0.2466) H64B(0.2766) H64C(0.2077) H66A(0.5622) H66B(0.5339)
 H66C(0.6121) H67A(0.509) H67B(0.5228) H67C(0.5863) H68A(0.5737) H68B(0.5926)
 H68C(0.6371) H70A(0.2504) H70B(0.2429) H70C(0.2423) H71A(0.4187) H71B(0.3549)
 H71C(0.3494) H72A(0.3434) H72B(0.4116) H72C(0.3422) H82(-0.0598) H83(-0.0659)
 H84(0.0236) H85(0.1171) H86(0.1179) H87A(0.0705) H87B(-0.0121) H87C(0.0309)
 H82B(0.076) H83B(0.1397) H84B(0.1167) H85B(0.0284) H86B(-0.0412) H87D(0.0059)
 H87E(-0.0626) H87F(0.0051)
 Fixed Z: H2A(0.7335) H2B(0.7307) H2C(0.7412) H3A(0.6843) H3B(0.6574)
 H3C(0.6938) H4A(0.6634) H4B(0.6942) H4C(0.6997) H6A(0.5747) H6B(0.5654)
 H6C(0.5405) H7A(0.5956) H7B(0.5943) H7C(0.5608) H8A(0.5619) H8B(0.5733)
 H8C(0.5394) H10A(0.6776) H10B(0.6421) H10C(0.6709) H11A(0.6051) H11B(0.6157)
 H11C(0.6321) H12A(0.6735) H12B(0.6965) H12C(0.69) H22A(0.7395) H22B(0.7168)
 H22C(0.7519) H23A(0.688) H23B(0.6947) H23C(0.7232) H24A(0.7289) H24B(0.7458)
 H24C(0.7597) H26A(0.5737) H26B(0.5731) H26C(0.5695) H27A(0.6545) H27B(0.6228)
 H27C(0.6219) H27D(0.6293) H27E(0.6203) H27F(0.5916) H28A(0.6166) H28B(0.6521)
 H28C(0.6231) H30D(0.597) H30E(0.5882) H30F(0.6172) H31D(0.6261) H31E(0.5962)
 H31F(0.5996) H32A(0.6374) H32B(0.672) H32C(0.6527) H30A(0.5897) H30B(0.5878)
 H30C(0.5976) H31A(0.6271) H31B(0.6618) H31C(0.6287) H42A(0.7435) H42B(0.7421)
 H42C(0.777) H43A(0.7693) H43B(0.7584) H43C(0.7926) H44A(0.7553) H44B(0.7684)
 H44C(0.7907) H46A(0.6913) H46B(0.7279) H46C(0.704) H47A(0.7361) H47B(0.7048)
 H47C(0.7107) H48A(0.6491) H48B(0.6439) H48C(0.6538) H50A(0.6635) H50B(0.6332)
 H50C(0.6382) H51A(0.635) H51B(0.6621) H51C(0.6346) H52A(0.7057) H52B(0.7092)
 H52C(0.681) H62A(0.4673) H62B(0.4968) H62C(0.4792) H63A(0.5089) H63B(0.4733)
 H63C(0.4917) H64A(0.5526) H64B(0.5575) H64C(0.5365) H66A(0.5752) H66B(0.5934)
 H66C(0.5808) H67A(0.563) H67B(0.5241) H67C(0.5493) H68A(0.4951) H68B(0.5168)
 H68C(0.5204) H70A(0.5789) H70B(0.5415) H70C(0.5498) H71A(0.5714) H71B(0.5962)
 H71C(0.5653) H72A(0.5031) H72B(0.5147) H72C(0.5078) H82(0.4062) H83(0.4593)
 H84(0.49) H85(0.4631) H86(0.4048) H87A(0.3537) H87B(0.3538) H87C(0.3539)
 H82B(0.4654) H83B(0.4192) H84B(0.3676) H85B(0.3625) H86B(0.4082) H87D(0.4702)
 H87E(0.472) H87F(0.4917)
;

loop_
_space_group_symop_operation_xyz
'x, y, z'
'-x+1/2, -y, z+1/2'
'x+1/2, -y+1/2, -z'
'-x, y+1/2, -z+1/2'
'-x, -y, -z'
'x-1/2, y, -z-1/2'
'-x-1/2, y-1/2, z'
'x, -y-1/2, z-1/2'

loop_
_atom_site_label
_atom_site_type_symbol
_atom_site_fract_x
_atom_site_fract_y
_atom_site_fract_z
_atom_site_U_iso_or_equiv
_atom_site_adp_type
_atom_site_occupancy
_atom_site_site_symmetry_order
_atom_site_calc_flag
_atom_site_refinement_flags_posn
_atom_site_refinement_flags_adp
_atom_site_refinement_flags_occupancy
_atom_site_disorder_assembly
_atom_site_disorder_group
U1 U 0.44006(2) 0.44226(2) 0.60937(2) 0.02120(4) Uani 1 1 d . . . . .
K1 K 0.51200(5) 0.41677(5) 0.69093(2) 0.0293(2) Uani 1 1 d . . . . .
K2 K 0.40123(7) 0.47171(7) 0.49467(3) 0.0455(3) Uani 1 1 d . . . . .
S1 S 0.47402(8) 0.52951(7) 0.55726(3) 0.0373(3) Uani 1 1 d . . . . .
S2 S 0.51727(7) 0.43028(6) 0.55255(3) 0.0356(3) Uani 1 1 d . . . . .
Si1 Si 0.53531(7) 0.28108(7) 0.63679(3) 0.0289(3) Uani 1 1 d . . . . .
O1 O 0.48968(16) 0.34821(16) 0.62885(7) 0.0275(7) Uani 1 1 d . . . . .
O2 O 0.56734(19) 0.29553(18) 0.67362(8) 0.0404(9) Uani 1 1 d . . . . .
O3 O 0.60208(18) 0.26896(18) 0.61352(9) 0.0387(8) Uani 1 1 d . . . . .
O4 O 0.49083(19) 0.21003(17) 0.63666(9) 0.0377(8) Uani 1 1 d . . . . .
C1 C 0.6208(4) 0.2582(3) 0.69178(15) 0.0565(18) Uani 1 1 d . . . . .
C2 C 0.6080(5) 0.2754(5) 0.72741(18) 0.102(3) Uani 1 1 d . U . . .
H2A H 0.5610 0.2613 0.7335 0.153 Uiso 1 1 calc R U . . .
H2B H 0.6131 0.3252 0.7307 0.153 Uiso 1 1 calc R U . . .
H2C H 0.6417 0.2509 0.7412 0.153 Uiso 1 1 calc R U . . .
C3 C 0.6906(4) 0.2826(5) 0.6809(2) 0.099(3) Uani 1 1 d . . . . .
H3A H 0.6942 0.3326 0.6843 0.148 Uiso 1 1 calc R U . . .
H3B H 0.6969 0.2722 0.6574 0.148 Uiso 1 1 calc R U . . .
H3C H 0.7265 0.2591 0.6938 0.148 Uiso 1 1 calc R U . . .
C4 C 0.6145(4) 0.1810(3) 0.68681(17) 0.069(2) Uani 1 1 d . . . . .
H4A H 0.6204 0.1700 0.6634 0.104 Uiso 1 1 calc R U . . .
H4B H 0.5687 0.1655 0.6942 0.104 Uiso 1 1 calc R U . . .
H4C H 0.6505 0.1574 0.6997 0.104 Uiso 1 1 calc R U . . .
C5 C 0.6136(3) 0.2454(3) 0.58037(13) 0.0412(13) Uani 1 1 d . . . . .
C6 C 0.6594(4) 0.2985(4) 0.56378(17) 0.067(2) Uani 1 1 d . . . . .
H6A H 0.7046 0.2996 0.5747 0.100 Uiso 1 1 calc R U . . .
H6B H 0.6376 0.3441 0.5654 0.100 Uiso 1 1 calc R U . . .
H6C H 0.6655 0.2862 0.5405 0.100 Uiso 1 1 calc R U . . .
C7 C 0.6503(3) 0.1767(3) 0.58300(16) 0.0588(18) Uani 1 1 d . . . . .
H7A H 0.6215 0.1445 0.5956 0.088 Uiso 1 1 calc R U . . .
H7B H 0.6948 0.1830 0.5943 0.088 Uiso 1 1 calc R U . . .
H7C H 0.6585 0.1582 0.5608 0.088 Uiso 1 1 calc R U . . .
C8 C 0.5458(3) 0.2385(3) 0.56214(14) 0.0485(15) Uani 1 1 d . . . . .
H8A H 0.5220 0.2831 0.5619 0.073 Uiso 1 1 calc R U . . .
H8B H 0.5166 0.2042 0.5733 0.073 Uiso 1 1 calc R U . . .
H8C H 0.5548 0.2235 0.5394 0.073 Uiso 1 1 calc R U . . .
C9 C 0.4226(3) 0.1955(3) 0.65002(14) 0.0430(14) Uani 1 1 d . . . . .
C10 C 0.4244(4) 0.1203(3) 0.6611(2) 0.081(3) Uani 1 1 d . . . . .
H10A H 0.4611 0.1142 0.6776 0.121 Uiso 1 1 calc R U . . .
H10B H 0.4336 0.0905 0.6421 0.121 Uiso 1 1 calc R U . . .
H10C H 0.3796 0.1079 0.6709 0.121 Uiso 1 1 calc R U . . .
C11 C 0.3708(3) 0.2058(4) 0.62349(17) 0.0635(19) Uani 1 1 d . . . . .
H11A H 0.3810 0.1745 0.6051 0.095 Uiso 1 1 calc R U . . .
H11B H 0.3729 0.2536 0.6157 0.095 Uiso 1 1 calc R U . . .
H11C H 0.3244 0.1960 0.6321 0.095 Uiso 1 1 calc R U . . .
C12 C 0.4068(3) 0.2402(3) 0.68024(15) 0.0548(16) Uani 1 1 d . . . . .
H12A H 0.4034 0.2886 0.6735 0.082 Uiso 1 1 calc R U . . .
H12B H 0.4440 0.2350 0.6965 0.082 Uiso 1 1 calc R U . . .
H12C H 0.3627 0.2254 0.6900 0.082 Uiso 1 1 calc R U . . .
Si2 Si 0.56948(7) 0.56137(7) 0.65102(3) 0.0302(3) Uani 1 1 d . . . . .
O21 O 0.51596(17) 0.50526(16) 0.63729(7) 0.0293(7) Uani 1 1 d . . . . .
O22 O 0.58075(18) 0.53753(18) 0.68971(8) 0.0373(8) Uani 1 1 d . . . . .
O23 O 0.64263(18) 0.56520(18) 0.63165(9) 0.0411(9) Uani 1 1 d . . . . .
O24 O 0.54115(19) 0.63963(18) 0.65310(9) 0.0401(9) Uani 1 1 d . . . . .
C21 C 0.6171(3) 0.5714(3) 0.71657(14) 0.0490(15) Uani 1 1 d . . . . .
C22 C 0.5698(4) 0.6218(5) 0.73254(19) 0.089(3) Uani 1 1 d . . . . .
H22A H 0.5273 0.5982 0.7395 0.133 Uiso 1 1 calc R U . . .
H22B H 0.5583 0.6585 0.7168 0.133 Uiso 1 1 calc R U . . .
H22C H 0.5927 0.6419 0.7519 0.133 Uiso 1 1 calc R U . . .
C23 C 0.6809(4) 0.6078(5) 0.70457(18) 0.092(3) Uani 1 1 d . U . . .
H23A H 0.6680 0.6422 0.6880 0.137 Uiso 1 1 calc R U . . .
H23B H 0.7128 0.5741 0.6947 0.137 Uiso 1 1 calc R U . . .
H23C H 0.7038 0.6308 0.7232 0.137 Uiso 1 1 calc R U . . .
C24 C 0.6354(4) 0.5139(4) 0.73975(18) 0.090(3) Uani 1 1 d . . . . .
H24A H 0.6680 0.4824 0.7289 0.135 Uiso 1 1 calc R U . . .
H24B H 0.5933 0.4886 0.7458 0.135 Uiso 1 1 calc R U . . .
H24C H 0.6569 0.5331 0.7597 0.135 Uiso 1 1 calc R U . . .
C25 C 0.6895(3) 0.5154(3) 0.61738(15) 0.0484(15) Uani 1 1 d . . . . .
C26 C 0.6835(4) 0.5224(4) 0.58010(17) 0.077(2) Uani 1 1 d . . . A 1
H26A H 0.6922 0.5704 0.5737 0.115 Uiso 1 1 calc R U . A 1
H26B H 0.6367 0.5090 0.5731 0.115 Uiso 1 1 calc R U . A 1
H26C H 0.7176 0.4923 0.5695 0.115 Uiso 1 1 calc R U . A 1
C27 C 0.6726(5) 0.4429(5) 0.6303(5) 0.048(3) Uani 0.77(3) 1 d . . P A 1
H27A H 0.6716 0.4435 0.6545 0.072 Uiso 0.77(3) 1 calc R U P A 1
H27B H 0.7082 0.4104 0.6228 0.072 Uiso 0.77(3) 1 calc R U P A 1
H27C H 0.6272 0.4283 0.6219 0.072 Uiso 0.77(3) 1 calc R U P A 1
C27B C 0.678(2) 0.442(2) 0.6144(14) 0.048(3) Uani 0.23(3) 1 d . . P A 2
H27D H 0.6402 0.4280 0.6293 0.072 Uiso 0.23(3) 1 calc R U P A 2
H27E H 0.7202 0.4170 0.6203 0.072 Uiso 0.23(3) 1 calc R U P A 2
H27F H 0.6649 0.4308 0.5916 0.072 Uiso 0.23(3) 1 calc R U P A 2
C28 C 0.7618(3) 0.5355(4) 0.6283(2) 0.072(2) Uani 1 1 d . . . . .
H28A H 0.7959 0.5070 0.6166 0.109 Uiso 1 1 calc R U . . .
H28B H 0.7664 0.5283 0.6521 0.109 Uiso 1 1 calc R U . . .
H28C H 0.7700 0.5843 0.6231 0.109 Uiso 1 1 calc R U . . .
C29 C 0.5436(3) 0.7001(3) 0.63272(16) 0.0498(15) Uani 1 1 d . . . . .
C30B C 0.4805(17) 0.6884(12) 0.6061(7) 0.080(8) Uani 0.37(2) 1 d . U P B 2
H30D H 0.4833 0.6416 0.5970 0.119 Uiso 0.37(2) 1 calc R U P B 2
H30E H 0.4848 0.7221 0.5882 0.119 Uiso 0.37(2) 1 calc R U P B 2
H30F H 0.4358 0.6946 0.6172 0.119 Uiso 0.37(2) 1 calc R U P B 2
C31B C 0.6078(16) 0.7101(16) 0.6118(9) 0.098(9) Uani 0.37(2) 1 d . U P B 2
H31D H 0.6473 0.7212 0.6261 0.146 Uiso 0.37(2) 1 calc R U P B 2
H31E H 0.6002 0.7479 0.5962 0.146 Uiso 0.37(2) 1 calc R U P B 2
H31F H 0.6177 0.6675 0.5996 0.146 Uiso 0.37(2) 1 calc R U P B 2
C32 C 0.5046(6) 0.7541(4) 0.6501(2) 0.102(3) Uani 1 1 d . . . . .
H32A H 0.5065 0.7971 0.6374 0.153 Uiso 1 1 calc R U . . .
H32B H 0.5251 0.7616 0.6720 0.153 Uiso 1 1 calc R U . . .
H32C H 0.4562 0.7396 0.6527 0.153 Uiso 1 1 calc R U . . .
C30 C 0.5301(13) 0.6865(7) 0.5995(3) 0.086(5) Uani 0.63(2) 1 d . U P B 1
H30A H 0.5699 0.6626 0.5897 0.130 Uiso 0.63(2) 1 calc R U P B 1
H30B H 0.5223 0.7301 0.5878 0.130 Uiso 0.63(2) 1 calc R U P B 1
H30C H 0.4888 0.6574 0.5976 0.130 Uiso 0.63(2) 1 calc R U P B 1
C31 C 0.6187(7) 0.7290(8) 0.6381(6) 0.095(6) Uani 0.63(2) 1 d . U P B 1
H31A H 0.6523 0.6986 0.6271 0.142 Uiso 0.63(2) 1 calc R U P B 1
H31B H 0.6289 0.7308 0.6618 0.142 Uiso 0.63(2) 1 calc R U P B 1
H31C H 0.6220 0.7755 0.6287 0.142 Uiso 0.63(2) 1 calc R U P B 1
Si3 Si 0.33390(7) 0.45115(7) 0.68889(3) 0.0278(3) Uani 1 1 d . . . . .
O41 O 0.37847(16) 0.44996(16) 0.65600(8) 0.0294(7) Uani 1 1 d . . . . .
O42 O 0.38740(17) 0.42639(18) 0.71853(8) 0.0350(8) Uani 1 1 d . . . . .
O43 O 0.29993(17) 0.52602(16) 0.69708(8) 0.0320(8) Uani 1 1 d . . . . .
O44 O 0.26988(19) 0.39709(18) 0.69084(9) 0.0401(9) Uani 1 1 d . . . . .
C41 C 0.3749(3) 0.4081(3) 0.75259(13) 0.0487(15) Uani 1 1 d . . . . .
C42 C 0.3512(6) 0.3338(4) 0.7539(2) 0.104(3) Uani 1 1 d . . . . .
H42A H 0.3861 0.3042 0.7435 0.157 Uiso 1 1 calc R U . . .
H42B H 0.3070 0.3291 0.7421 0.157 Uiso 1 1 calc R U . . .
H42C H 0.3450 0.3198 0.7770 0.157 Uiso 1 1 calc R U . . .
C43 C 0.4426(4) 0.4120(5) 0.76966(17) 0.092(3) Uani 1 1 d . U . . .
H43A H 0.4594 0.4597 0.7693 0.138 Uiso 1 1 calc R U . . .
H43B H 0.4760 0.3820 0.7584 0.138 Uiso 1 1 calc R U . . .
H43C H 0.4371 0.3968 0.7926 0.138 Uiso 1 1 calc R U . . .
C44 C 0.3222(5) 0.4533(5) 0.76806(18) 0.097(3) Uani 1 1 d . U . . .
H44A H 0.2791 0.4511 0.7553 0.145 Uiso 1 1 calc R U . . .
H44B H 0.3393 0.5009 0.7684 0.145 Uiso 1 1 calc R U . . .
H44C H 0.3135 0.4378 0.7907 0.145 Uiso 1 1 calc R U . . .
C45 C 0.3261(3) 0.5953(2) 0.69274(12) 0.0345(11) Uani 1 1 d . . . . .
C46 C 0.3989(3) 0.6008(3) 0.70506(16) 0.0530(16) Uani 1 1 d . . . . .
H46A H 0.4293 0.5723 0.6913 0.079 Uiso 1 1 calc R U . . .
H46B H 0.4010 0.5846 0.7279 0.079 Uiso 1 1 calc R U . . .
H46C H 0.4140 0.6490 0.7040 0.079 Uiso 1 1 calc R U . . .
C47 C 0.2780(3) 0.6404(3) 0.71286(15) 0.0516(16) Uani 1 1 d . . . . .
H47A H 0.2803 0.6266 0.7361 0.077 Uiso 1 1 calc R U . . .
H47B H 0.2304 0.6349 0.7048 0.077 Uiso 1 1 calc R U . . .
H47C H 0.2921 0.6887 0.7107 0.077 Uiso 1 1 calc R U . . .
C48 C 0.3207(4) 0.6142(3) 0.65672(13) 0.0534(16) Uani 1 1 d . . . . .
H48A H 0.2731 0.6066 0.6491 0.080 Uiso 1 1 calc R U . . .
H48B H 0.3525 0.5854 0.6439 0.080 Uiso 1 1 calc R U . . .
H48C H 0.3330 0.6629 0.6538 0.080 Uiso 1 1 calc R U . . .
C49 C 0.2096(3) 0.3867(3) 0.67094(14) 0.0412(13) Uani 1 1 d . . . . .
C50 C 0.2257(4) 0.3235(3) 0.64955(17) 0.077(2) Uani 1 1 d . . . . .
H50A H 0.2428 0.2860 0.6635 0.115 Uiso 1 1 calc R U . . .
H50B H 0.2612 0.3356 0.6332 0.115 Uiso 1 1 calc R U . . .
H50C H 0.1835 0.3086 0.6382 0.115 Uiso 1 1 calc R U . . .
C51 C 0.1950(3) 0.4464(3) 0.64873(19) 0.067(2) Uani 1 1 d . . . . .
H51A H 0.2357 0.4557 0.6350 0.100 Uiso 1 1 calc R U . . .
H51B H 0.1843 0.4872 0.6621 0.100 Uiso 1 1 calc R U . . .
H51C H 0.1553 0.4354 0.6346 0.100 Uiso 1 1 calc R U . . .
C52 C 0.1529(4) 0.3695(5) 0.6936(2) 0.097(3) Uani 1 1 d . U . . .
H52A H 0.1389 0.4110 0.7057 0.146 Uiso 1 1 calc R U . . .
H52B H 0.1685 0.3342 0.7092 0.146 Uiso 1 1 calc R U . . .
H52C H 0.1133 0.3518 0.6810 0.146 Uiso 1 1 calc R U . . .
Si4 Si 0.29601(7) 0.40070(6) 0.55163(3) 0.0266(3) Uani 1 1 d . . . . .
O61 O 0.34865(16) 0.40543(15) 0.58183(7) 0.0271(7) Uani 1 1 d . . . . .
O62 O 0.32724(18) 0.36224(16) 0.51897(8) 0.0337(8) Uani 1 1 d . . . . .
O63 O 0.28300(19) 0.47567(17) 0.53356(8) 0.0369(8) Uani 1 1 d . . . . .
O64 O 0.22475(17) 0.36697(17) 0.56527(8) 0.0336(8) Uani 1 1 d . . . . .
C61 C 0.3570(3) 0.2957(3) 0.51112(12) 0.0357(12) Uani 1 1 d . . . . .
C62 C 0.3083(3) 0.2616(3) 0.48639(14) 0.0514(16) Uani 1 1 d . . . . .
H62A H 0.3023 0.2919 0.4673 0.077 Uiso 1 1 calc R U . . .
H62B H 0.2633 0.2533 0.4968 0.077 Uiso 1 1 calc R U . . .
H62C H 0.3282 0.2175 0.4792 0.077 Uiso 1 1 calc R U . . .
C63 C 0.4272(3) 0.3074(3) 0.49480(14) 0.0472(15) Uani 1 1 d . . . . .
H63A H 0.4558 0.3371 0.5089 0.071 Uiso 1 1 calc R U . . .
H63B H 0.4206 0.3297 0.4733 0.071 Uiso 1 1 calc R U . . .
H63C H 0.4506 0.2630 0.4917 0.071 Uiso 1 1 calc R U . . .
C64 C 0.3650(3) 0.2529(3) 0.54218(13) 0.0417(13) Uani 1 1 d . . . . .
H64A H 0.3195 0.2466 0.5526 0.063 Uiso 1 1 calc R U . . .
H64B H 0.3961 0.2766 0.5575 0.063 Uiso 1 1 calc R U . . .
H64C H 0.3845 0.2077 0.5365 0.063 Uiso 1 1 calc R U . . .
C65 C 0.2571(3) 0.5428(3) 0.54335(15) 0.0477(15) Uani 1 1 d . . . . .
C66 C 0.2865(3) 0.5647(3) 0.57602(14) 0.0525(16) Uani 1 1 d . . . . .
H66A H 0.3372 0.5622 0.5752 0.079 Uiso 1 1 calc R U . . .
H66B H 0.2692 0.5339 0.5934 0.079 Uiso 1 1 calc R U . . .
H66C H 0.2722 0.6121 0.5808 0.079 Uiso 1 1 calc R U . . .
C67 C 0.1789(4) 0.5400(4) 0.5451(2) 0.097(3) Uani 1 1 d . U . . .
H67A H 0.1648 0.5090 0.5630 0.145 Uiso 1 1 calc R U . . .
H67B H 0.1605 0.5228 0.5241 0.145 Uiso 1 1 calc R U . . .
H67C H 0.1606 0.5863 0.5493 0.145 Uiso 1 1 calc R U . . .
C68 C 0.2820(5) 0.5908(3) 0.51654(17) 0.083(2) Uani 1 1 d . U . . .
H68A H 0.2661 0.5737 0.4951 0.125 Uiso 1 1 calc R U . . .
H68B H 0.3327 0.5926 0.5168 0.125 Uiso 1 1 calc R U . . .
H68C H 0.2633 0.6371 0.5204 0.125 Uiso 1 1 calc R U . . .
C69 C 0.1607(3) 0.3399(3) 0.55199(14) 0.0392(13) Uani 1 1 d . . . . .
C70 C 0.1631(3) 0.2620(3) 0.55590(17) 0.0563(17) Uani 1 1 d . . . . .
H70A H 0.1735 0.2504 0.5789 0.084 Uiso 1 1 calc R U . . .
H70B H 0.1992 0.2429 0.5415 0.084 Uiso 1 1 calc R U . . .
H70C H 0.1181 0.2423 0.5498 0.084 Uiso 1 1 calc R U . . .
C71 C 0.1018(3) 0.3683(3) 0.57312(16) 0.0518(16) Uani 1 1 d . . . . .
H71A H 0.1009 0.4187 0.5714 0.078 Uiso 1 1 calc R U . . .
H71B H 0.1091 0.3549 0.5962 0.078 Uiso 1 1 calc R U . . .
H71C H 0.0576 0.3494 0.5653 0.078 Uiso 1 1 calc R U . . .
C72 C 0.1513(3) 0.3612(3) 0.51620(15) 0.0550(17) Uani 1 1 d . . . . .
H72A H 0.1900 0.3434 0.5031 0.082 Uiso 1 1 calc R U . . .
H72B H 0.1502 0.4116 0.5147 0.082 Uiso 1 1 calc R U . . .
H72C H 0.1077 0.3422 0.5078 0.082 Uiso 1 1 calc R U . . .
C81 C 0.4455(8) 0.0299(8) 0.3988(4) 0.095(4) Uani 0.700(11) 1 d . U P C 1
C82 C 0.4728(9) -0.0226(9) 0.4182(5) 0.114(4) Uani 0.700(11) 1 d . U P C 1
H82 H 0.4925 -0.0598 0.4062 0.137 Uiso 0.700(11) 1 calc R U P C 1
C83 C 0.4756(9) -0.0288(9) 0.4486(5) 0.120(5) Uani 0.700(11) 1 d . U P C 1
H83 H 0.4988 -0.0659 0.4593 0.144 Uiso 0.700(11) 1 calc R U P C 1
C84 C 0.4402(9) 0.0262(10) 0.4666(5) 0.133(5) Uani 0.700(11) 1 d . U P C 1
H84 H 0.4368 0.0236 0.4900 0.159 Uiso 0.700(11) 1 calc R U P C 1
C85 C 0.4126(10) 0.0798(10) 0.4508(5) 0.135(5) Uani 0.700(11) 1 d . U P C 1
H85 H 0.3939 0.1171 0.4631 0.162 Uiso 0.700(11) 1 calc R U P C 1
C86 C 0.4108(9) 0.0822(9) 0.4161(5) 0.119(5) Uani 0.700(11) 1 d . U P C 1
H86 H 0.3869 0.1179 0.4048 0.143 Uiso 0.700(11) 1 calc R U P C 1
C87 C 0.4458(6) 0.0298(7) 0.3619(3) 0.138(6) Uani 0.700(11) 1 d . U P C 1
H87A H 0.4209 0.0705 0.3537 0.206 Uiso 0.700(11) 1 calc R U P C 1
H87B H 0.4229 -0.0121 0.3538 0.206 Uiso 0.700(11) 1 calc R U P C 1
H87C H 0.4937 0.0309 0.3539 0.206 Uiso 0.700(11) 1 calc R U P C 1
C81B C 0.4327(11) 0.0125(8) 0.4410(3) 0.131(5) Uani 0.300(11) 1 d R U P C 2
C82B C 0.3868(7) 0.0655(9) 0.4443(3) 0.133(6) Uani 0.300(11) 1 d DR U P C 2
H82B H 0.3680 0.0760 0.4654 0.160 Uiso 0.300(11) 1 calc R U P C 2
C83B C 0.3676(8) 0.1039(9) 0.4170(3) 0.127(6) Uani 0.300(11) 1 d R U P C 2
H83B H 0.3342 0.1397 0.4192 0.153 Uiso 0.300(11) 1 calc R U P C 2
C84B C 0.3971(9) 0.0902(8) 0.3863(3) 0.115(6) Uani 0.300(11) 1 d R U P C 2
H84B H 0.3840 0.1167 0.3676 0.138 Uiso 0.300(11) 1 calc R U P C 2
C85B C 0.4464(10) 0.0368(7) 0.3830(3) 0.116(7) Uani 0.300(11) 1 d R U P C 2
H85B H 0.4684 0.0284 0.3625 0.140 Uiso 0.300(11) 1 calc R U P C 2
C86B C 0.4620(12) -0.0032(9) 0.4103(3) 0.118(6) Uani 0.300(11) 1 d DR U P C 2
H86B H 0.4927 -0.0412 0.4082 0.142 Uiso 0.300(11) 1 calc R U P C 2
C87B C 0.4745(11) -0.0120(10) 0.4715(3) 0.160(12) Uani 0.300(11) 1 d DR U P C 2
H87D H 0.5219 0.0059 0.4702 0.240 Uiso 0.300(11) 1 calc R U P C 2
H87E H 0.4757 -0.0626 0.4720 0.240 Uiso 0.300(11) 1 calc R U P C 2
H87F H 0.4522 0.0051 0.4917 0.240 Uiso 0.300(11) 1 calc R U P C 2

loop_
_atom_site_aniso_label
_atom_site_aniso_U_11
_atom_site_aniso_U_22
_atom_site_aniso_U_33
_atom_site_aniso_U_23
_atom_site_aniso_U_13
_atom_site_aniso_U_12
U1 0.02371(8) 0.02400(7) 0.01589(7) 0.00176(7) -0.00239(7) -0.00178(7)
K1 0.0312(5) 0.0353(5) 0.0214(5) 0.0022(4) -0.0014(4) 0.0025(4)
K2 0.0594(8) 0.0494(7) 0.0278(6) 0.0085(5) 0.0024(6) -0.0156(6)
S1 0.0523(8) 0.0334(6) 0.0262(6) 0.0079(5) 0.0010(6) -0.0036(6)
S2 0.0448(8) 0.0362(7) 0.0259(6) 0.0032(5) 0.0078(6) 0.0002(6)
Si1 0.0320(7) 0.0324(7) 0.0223(7) 0.0023(5) 0.0012(6) 0.0072(6)
O1 0.0289(17) 0.0317(17) 0.0218(17) 0.0027(13) -0.0004(14) 0.0030(14)
O2 0.054(2) 0.0401(19) 0.0271(18) 0.0006(15) -0.0090(17) 0.0223(18)
O3 0.0319(19) 0.047(2) 0.037(2) -0.0043(17) 0.0057(17) 0.0061(16)
O4 0.047(2) 0.0303(18) 0.036(2) 0.0010(15) 0.0098(17) 0.0038(16)
C1 0.068(5) 0.061(4) 0.041(4) 0.002(3) -0.019(3) 0.036(3)
C2 0.139(7) 0.113(6) 0.054(4) -0.001(4) -0.040(5) 0.066(5)
C3 0.067(6) 0.100(7) 0.129(8) 0.026(6) -0.053(5) 0.006(5)
C4 0.076(5) 0.058(4) 0.073(5) 0.015(3) -0.026(4) 0.035(4)
C5 0.044(3) 0.044(3) 0.036(3) 0.000(2) 0.014(3) 0.019(3)
C6 0.062(4) 0.070(5) 0.068(5) 0.010(4) 0.028(4) 0.011(4)
C7 0.062(4) 0.055(4) 0.059(4) -0.005(3) 0.002(3) 0.028(3)
C8 0.057(4) 0.057(4) 0.032(3) -0.002(3) 0.002(3) 0.018(3)
C9 0.052(4) 0.032(3) 0.045(3) 0.005(2) 0.014(3) -0.004(2)
C10 0.105(6) 0.046(4) 0.091(6) 0.021(4) 0.039(5) -0.007(4)
C11 0.056(4) 0.072(5) 0.063(5) 0.001(4) 0.011(4) -0.017(4)
C12 0.060(4) 0.057(4) 0.047(4) 0.005(3) 0.020(3) 0.001(3)
Si2 0.0301(7) 0.0344(7) 0.0262(7) 0.0005(6) -0.0051(5) -0.0093(6)
O21 0.0324(18) 0.0347(17) 0.0209(17) -0.0009(13) -0.0041(14) -0.0095(15)
O22 0.039(2) 0.046(2) 0.0277(19) -0.0033(15) -0.0119(16) -0.0086(16)
O23 0.0328(19) 0.043(2) 0.047(2) 0.0036(17) 0.0014(17) -0.0131(17)
O24 0.046(2) 0.0368(19) 0.037(2) 0.0002(16) -0.0041(17) -0.0076(17)
C21 0.047(3) 0.063(4) 0.037(3) 0.000(3) -0.022(3) -0.016(3)
C22 0.089(6) 0.114(7) 0.063(5) -0.052(5) -0.029(4) 0.000(5)
C23 0.086(5) 0.131(6) 0.058(4) -0.002(4) -0.019(4) -0.059(5)
C24 0.101(6) 0.107(6) 0.061(5) 0.012(4) -0.053(5) -0.029(5)
C25 0.028(3) 0.060(4) 0.057(4) -0.002(3) 0.006(3) -0.005(3)
C26 0.068(5) 0.104(6) 0.057(5) -0.011(4) 0.019(4) -0.008(5)
C27 0.038(4) 0.031(3) 0.075(9) -0.001(6) 0.013(6) 0.007(3)
C27B 0.038(4) 0.031(3) 0.075(9) -0.001(6) 0.013(6) 0.007(3)
C28 0.033(3) 0.088(5) 0.096(6) 0.002(4) 0.002(4) -0.009(4)
C29 0.062(4) 0.034(3) 0.054(4) 0.004(3) 0.008(3) -0.005(3)
C30B 0.096(14) 0.043(9) 0.100(14) 0.022(9) -0.046(12) -0.036(11)
C31B 0.095(17) 0.084(15) 0.114(19) 0.069(15) 0.038(17) 0.007(13)
C32 0.178(10) 0.043(4) 0.085(6) 0.003(4) 0.007(6) 0.024(5)
C30 0.153(14) 0.051(6) 0.055(7) 0.020(5) -0.012(9) 0.003(9)
C31 0.069(9) 0.062(8) 0.154(17) 0.049(11) -0.003(11) -0.029(7)
Si3 0.0273(7) 0.0318(7) 0.0244(7) 0.0013(5) 0.0028(5) 0.0011(6)
O41 0.0302(17) 0.0337(18) 0.0244(17) -0.0018(14) -0.0003(14) -0.0016(15)
O42 0.0339(19) 0.047(2) 0.0243(18) 0.0038(15) 0.0056(15) 0.0048(16)
O43 0.0316(19) 0.0285(16) 0.036(2) -0.0037(14) 0.0043(15) 0.0018(15)
O44 0.038(2) 0.0385(19) 0.044(2) 0.0061(16) 0.0027(17) -0.0052(17)
C41 0.050(4) 0.071(4) 0.025(3) 0.010(3) 0.008(3) 0.014(3)
C42 0.161(9) 0.092(6) 0.060(5) 0.036(5) 0.004(6) -0.020(6)
C43 0.076(5) 0.158(7) 0.042(4) 0.033(4) -0.004(4) -0.001(5)
C44 0.117(6) 0.122(6) 0.051(4) 0.013(4) 0.027(4) 0.045(5)
C45 0.040(3) 0.032(3) 0.032(3) -0.008(2) 0.002(2) -0.003(2)
C46 0.046(4) 0.055(4) 0.058(4) -0.004(3) -0.001(3) -0.012(3)
C47 0.060(4) 0.040(3) 0.055(4) -0.010(3) 0.012(3) 0.003(3)
C48 0.084(5) 0.041(3) 0.035(3) 0.005(2) 0.000(3) 0.001(3)
C49 0.039(3) 0.046(3) 0.039(3) -0.006(2) 0.004(3) -0.012(3)
C50 0.126(7) 0.043(4) 0.062(5) -0.005(3) -0.021(5) 0.014(4)
C51 0.056(4) 0.036(3) 0.108(6) 0.001(4) -0.040(4) 0.002(3)
C52 0.061(5) 0.144(7) 0.086(5) -0.017(5) 0.012(4) -0.033(5)
Si4 0.0326(7) 0.0237(6) 0.0236(7) 0.0011(5) -0.0072(6) -0.0048(5)
O61 0.0292(18) 0.0284(16) 0.0238(17) 0.0051(13) -0.0043(14) -0.0047(14)
O62 0.041(2) 0.0323(17) 0.0275(18) -0.0041(14) -0.0039(16) -0.0034(16)
O63 0.051(2) 0.0281(17) 0.0316(19) 0.0040(14) -0.0145(17) -0.0037(16)
O64 0.0281(18) 0.0400(19) 0.0327(19) -0.0005(15) -0.0070(15) -0.0082(15)
C61 0.044(3) 0.033(3) 0.030(3) -0.008(2) -0.005(2) -0.005(2)
C62 0.067(4) 0.043(3) 0.044(3) -0.016(3) -0.011(3) -0.009(3)
C63 0.058(4) 0.049(3) 0.035(3) -0.008(2) 0.005(3) 0.003(3)
C64 0.049(3) 0.032(3) 0.044(3) -0.001(2) -0.002(3) 0.003(3)
C65 0.058(4) 0.030(3) 0.055(4) 0.002(2) -0.020(3) 0.005(3)
C66 0.076(4) 0.038(3) 0.044(3) -0.004(3) -0.007(3) 0.010(3)
C67 0.079(5) 0.059(4) 0.152(7) -0.022(4) -0.026(5) 0.025(4)
C68 0.150(7) 0.045(4) 0.054(4) 0.010(3) -0.005(4) 0.007(4)
C69 0.035(3) 0.039(3) 0.044(3) -0.007(2) -0.007(2) -0.011(2)
C70 0.053(4) 0.041(3) 0.074(5) -0.009(3) 0.002(3) -0.016(3)
C71 0.032(3) 0.058(4) 0.065(4) -0.012(3) -0.005(3) -0.005(3)
C72 0.045(4) 0.064(4) 0.056(4) -0.011(3) -0.027(3) -0.007(3)
C81 0.089(7) 0.075(6) 0.121(9) 0.011(7) 0.017(7) -0.038(6)
C82 0.121(9) 0.094(8) 0.127(10) 0.015(8) 0.009(8) -0.052(7)
C83 0.124(9) 0.102(8) 0.133(10) -0.004(9) 0.027(9) -0.028(7)
C84 0.131(10) 0.114(9) 0.152(11) 0.000(9) 0.041(9) -0.008(8)
C85 0.125(9) 0.107(8) 0.173(11) -0.016(9) 0.036(9) -0.026(8)
C86 0.103(9) 0.094(8) 0.162(10) -0.004(9) 0.023(9) -0.029(7)
C87 0.135(13) 0.195(15) 0.084(11) 0.016(11) -0.005(10) -0.059(11)
C81B 0.130(10) 0.108(10) 0.155(11) -0.003(10) 0.021(10) -0.026(9)
C82B 0.128(11) 0.107(10) 0.164(12) -0.010(10) 0.030(11) -0.023(10)
C83B 0.114(12) 0.096(11) 0.171(13) -0.003(11) 0.027(12) -0.020(11)
C84B 0.108(11) 0.084(10) 0.152(13) 0.001(11) 0.020(12) -0.036(10)
C85B 0.107(11) 0.100(11) 0.141(14) -0.001(13) 0.009(13) -0.040(11)
C86B 0.115(10) 0.099(11) 0.141(12) 0.006(10) 0.014(10) -0.045(10)
C87B 0.16(2) 0.14(2) 0.19(2) 0.00(2) 0.05(2) -0.04(2)

loop_
_atom_type_symbol
_atom_type_description
_atom_type_scat_dispersion_real
_atom_type_scat_dispersion_imag
_atom_type_scat_source
C C 0.0033 0.0016 'International Tables Vol C Tables 4.2.6.8 and 6.1.1.4'
H H 0.0000 0.0000 'International Tables Vol C Tables 4.2.6.8 and 6.1.1.4'
K K 0.2009 0.2494 'International Tables Vol C Tables 4.2.6.8 and 6.1.1.4'
O O 0.0106 0.0060 'International Tables Vol C Tables 4.2.6.8 and 6.1.1.4'
S S 0.1246 0.1234 'International Tables Vol C Tables 4.2.6.8 and 6.1.1.4'
Si Si 0.0817 0.0704 'International Tables Vol C Tables 4.2.6.8 and 6.1.1.4'
U U -9.6767 9.6646 'International Tables Vol C Tables 4.2.6.8 and 6.1.1.4'

loop_
_exptl_crystal_face_index_h
_exptl_crystal_face_index_k
_exptl_crystal_face_index_l
_exptl_crystal_face_perp_dist
_exptl_oxdiff_crystal_face_indexfrac_h
_exptl_oxdiff_crystal_face_indexfrac_k
_exptl_oxdiff_crystal_face_indexfrac_l
_exptl_oxdiff_crystal_face_x
_exptl_oxdiff_crystal_face_y
_exptl_oxdiff_crystal_face_z
1 -1 0 0.1103 1.0000 -1.0000 0.0001 -0.0110 0.0089 -0.0499
-1 1 0 0.0603 -1.0000 1.0000 -0.0001 0.0110 -0.0089 0.0499
0 0 -1 0.0099 0.0000 -0.0000 -1.0000 0.0141 0.0103 -0.0013
0 0 1 0.0079 -0.0000 0.0000 1.0000 -0.0141 -0.0103 0.0013
-1 -1 0 0.1291 -1.0000 -1.0000 -0.0002 -0.0288 0.0408 0.0139
1 1 0 0.1581 1.0000 1.0000 0.0002 0.0288 -0.0408 -0.0139

loop_
_geom_angle_atom_site_label_1
_geom_angle_atom_site_label_2
_geom_angle_atom_site_label_3
_geom_angle
_geom_angle_site_symmetry_1
_geom_angle_site_symmetry_3
S1 U1 K1 133.30(3) . .
S2 U1 K1 123.05(3) . .
S2 U1 S1 44.68(4) . .
O1 U1 K1 52.66(8) . .
O1 U1 S1 132.20(9) . .
O1 U1 S2 89.73(8) . .
O1 U1 O21 89.17(12) . .
O1 U1 O41 89.02(11) . .
O1 U1 O61 105.12(11) . .
O21 U1 K1 49.88(8) . .
O21 U1 S1 84.13(8) . .
O21 U1 S2 96.69(9) . .
O21 U1 O41 83.24(11) . .
O41 U1 K1 56.00(8) . .
O41 U1 S1 136.51(9) . .
O41 U1 S2 178.74(9) . .
O61 U1 K1 136.44(8) . .
O61 U1 S1 90.04(8) . .
O61 U1 S2 88.95(9) . .
O61 U1 O21 164.70(12) . .
O61 U1 O41 91.42(11) . .
Si1 K1 U1 64.75(3) . .
Si1 K1 Si3 104.93(4) . .
O1 K1 U1 37.53(6) . .
O1 K1 Si1 27.45(6) . .
O1 K1 Si2 90.74(7) . .
O1 K1 Si3 85.43(7) . .
O1 K1 O41 63.84(9) . .
O2 K1 U1 91.91(8) . .
O2 K1 Si1 27.46(8) . .
O2 K1 O1 54.89(10) . .
O2 K1 Si2 117.79(9) . .
O2 K1 O21 109.08(11) . .
O2 K1 O22 124.24(12) . .
O2 K1 Si3 123.56(9) . .
O2 K1 O41 113.96(10) . .
Si2 K1 U1 65.18(3) . .
Si2 K1 Si1 106.31(4) . .
Si2 K1 Si3 98.68(4) . .
O21 K1 U1 37.73(6) . .
O21 K1 Si1 88.22(7) . .
O21 K1 O1 66.64(9) . .
O21 K1 Si2 27.46(7) . .
O21 K1 Si3 83.72(8) . .
O21 K1 O41 61.44(9) . .
O22 K1 U1 93.07(8) . .
O22 K1 Si1 125.89(9) . .
O22 K1 O1 117.34(10) . .
O22 K1 Si2 28.23(7) . .
O22 K1 O21 55.50(10) . .
O22 K1 Si3 108.53(9) . .
O22 K1 O41 103.14(10) . .
Si3 K1 U1 64.92(3) . .
O41 K1 U1 38.07(6) . .
O41 K1 Si1 88.58(7) . .
O41 K1 Si2 83.09(7) . .
O41 K1 Si3 26.88(6) . .
O42 K1 U1 91.63(8) . .
O42 K1 Si1 116.02(9) . .
O42 K1 O1 105.38(10) . .
O42 K1 O2 122.21(12) . .
O42 K1 Si2 115.78(8) . .
O42 K1 O21 108.18(10) . .
O42 K1 O22 113.11(11) . .
O42 K1 Si3 27.01(7) . .
O42 K1 O41 53.77(9) . .
S1 K2 K2 49.79(4) 5_666 5_666
S1 K2 K2 51.76(4) . 5_666
S1 K2 S1 101.55(5) . 5_666
S1 K2 S2 87.50(5) 5_666 .
S1 K2 S2 37.88(4) . .
S1 K2 S2 93.09(5) . 5_666
S1 K2 C26 156.99(15) . 5_666
S1 K2 C26 77.16(12) 5_666 5_666
S1 K2 Si4 81.94(4) . .
S1 K2 Si4 154.40(6) 5_666 .
S2 K2 K2 54.41(4) 5_666 5_666
S2 K2 K2 49.45(4) . 5_666
S2 K2 S1 38.89(4) 5_666 5_666
S2 K2 S2 103.86(5) 5_666 .
S2 K2 C26 71.29(13) 5_666 5_666
S2 K2 C26 160.66(14) . 5_666
S2 K2 Si4 166.54(6) 5_666 .
S2 K2 Si4 79.86(4) . .
C26 K2 K2 122.64(13) 5_666 5_666
Si4 K2 K2 127.85(5) . 5_666
Si4 K2 C26 109.32(13) . 5_666
O62 K2 K2 132.18(9) . 5_666
O62 K2 S1 128.53(9) . 5_666
O62 K2 S1 102.75(8) . .
O62 K2 S2 162.54(8) . 5_666
O62 K2 S2 84.86(8) . .
O62 K2 C26 95.44(15) . 5_666
O62 K2 Si4 28.76(7) . .
O62 K2 O63 52.32(10) . .
O63 K2 K2 135.75(9) . 5_666
O63 K2 S1 173.38(9) . 5_666
O63 K2 S1 84.11(8) . .
O63 K2 S2 99.11(8) . .
O63 K2 S2 138.24(9) . 5_666
O63 K2 C26 96.28(14) . 5_666
O63 K2 Si4 29.09(7) . .
U1 S1 K2 132.24(5) . 5_666
U1 S1 K2 107.11(5) . .
K2 S1 K2 78.45(5) . 5_666
S2 S1 U1 66.88(5) . .
S2 S1 K2 77.04(6) . .
S2 S1 K2 68.60(6) . 5_666
U1 S2 K2 137.25(5) . 5_666
U1 S2 K2 101.82(5) . .
K2 S2 K2 76.14(5) 5_666 .
S1 S2 U1 68.44(5) . .
S1 S2 K2 72.51(6) . 5_666
S1 S2 K2 65.08(6) . .
O1 Si1 K1 55.83(12) . .
O1 Si1 O2 104.53(17) . .
O1 Si1 O3 116.05(19) . .
O1 Si1 O4 113.43(19) . .
O2 Si1 K1 48.74(12) . .
O3 Si1 K1 125.88(15) . .
O3 Si1 O2 104.9(2) . .
O3 Si1 O4 107.26(19) . .
O4 Si1 K1 125.39(14) . .
O4 Si1 O2 110.3(2) . .
U1 O1 K1 89.81(10) . .
Si1 O1 U1 168.77(19) . .
Si1 O1 K1 96.72(14) . .
Si1 O2 K1 103.80(15) . .
C1 O2 K1 125.8(3) . .
C1 O2 Si1 129.9(3) . .
C5 O3 Si1 135.8(3) . .
C9 O4 Si1 130.1(3) . .
O2 C1 C2 105.1(5) . .
O2 C1 C3 109.3(5) . .
O2 C1 C4 111.5(5) . .
C2 C1 C4 109.5(6) . .
C3 C1 C2 111.2(7) . .
C3 C1 C4 110.2(6) . .
C1 C2 H2A 109.5 . .
C1 C2 H2B 109.5 . .
C1 C2 H2C 109.5 . .
H2A C2 H2B 109.5 . .
H2A C2 H2C 109.5 . .
H2B C2 H2C 109.5 . .
C1 C3 H3A 109.5 . .
C1 C3 H3B 109.5 . .
C1 C3 H3C 109.5 . .
H3A C3 H3B 109.5 . .
H3A C3 H3C 109.5 . .
H3B C3 H3C 109.5 . .
C1 C4 H4A 109.5 . .
C1 C4 H4B 109.5 . .
C1 C4 H4C 109.5 . .
H4A C4 H4B 109.5 . .
H4A C4 H4C 109.5 . .
H4B C4 H4C 109.5 . .
O3 C5 C6 106.9(5) . .
O3 C5 C7 106.6(4) . .
O3 C5 C8 110.6(4) . .
C7 C5 C6 110.9(5) . .
C8 C5 C6 110.4(5) . .
C8 C5 C7 111.2(5) . .
C5 C6 H6A 109.5 . .
C5 C6 H6B 109.5 . .
C5 C6 H6C 109.5 . .
H6A C6 H6B 109.5 . .
H6A C6 H6C 109.5 . .
H6B C6 H6C 109.5 . .
C5 C7 H7A 109.5 . .
C5 C7 H7B 109.5 . .
C5 C7 H7C 109.5 . .
H7A C7 H7B 109.5 . .
H7A C7 H7C 109.5 . .
H7B C7 H7C 109.5 . .
C5 C8 H8A 109.5 . .
C5 C8 H8B 109.5 . .
C5 C8 H8C 109.5 . .
H8A C8 H8B 109.5 . .
H8A C8 H8C 109.5 . .
H8B C8 H8C 109.5 . .
O4 C9 C10 106.0(5) . .
O4 C9 C11 108.3(5) . .
O4 C9 C12 111.7(5) . .
C10 C9 C12 107.9(5) . .
C11 C9 C10 111.0(6) . .
C11 C9 C12 111.7(5) . .
C9 C10 H10A 109.5 . .
C9 C10 H10B 109.5 . .
C9 C10 H10C 109.5 . .
H10A C10 H10B 109.5 . .
H10A C10 H10C 109.5 . .
H10B C10 H10C 109.5 . .
C9 C11 H11A 109.5 . .
C9 C11 H11B 109.5 . .
C9 C11 H11C 109.5 . .
H11A C11 H11B 109.5 . .
H11A C11 H11C 109.5 . .
H11B C11 H11C 109.5 . .
C9 C12 H12A 109.5 . .
C9 C12 H12B 109.5 . .
C9 C12 H12C 109.5 . .
H12A C12 H12B 109.5 . .
H12A C12 H12C 109.5 . .
H12B C12 H12C 109.5 . .
O21 Si2 K1 53.01(12) . .
O21 Si2 O22 103.03(18) . .
O21 Si2 O23 115.20(19) . .
O21 Si2 O24 116.01(19) . .
O22 Si2 K1 50.47(12) . .
O23 Si2 K1 123.40(15) . .
O23 Si2 O22 111.1(2) . .
O24 Si2 K1 129.43(15) . .
O24 Si2 O22 104.94(19) . .
O24 Si2 O23 106.1(2) . .
U1 O21 K1 92.39(11) . .
Si2 O21 U1 168.0(2) . .
Si2 O21 K1 99.53(14) . .
Si2 O22 K1 101.30(15) . .
C21 O22 K1 128.2(3) . .
C21 O22 Si2 130.5(3) . .
C25 O23 Si2 135.3(3) . .
C29 O24 Si2 136.6(4) . .
O22 C21 C22 109.1(5) . .
O22 C21 C23 111.5(5) . .
O22 C21 C24 104.3(5) . .
C22 C21 C23 109.7(7) . .
C22 C21 C24 111.1(7) . .
C23 C21 C24 111.1(6) . .
C21 C22 H22A 109.5 . .
C21 C22 H22B 109.5 . .
C21 C22 H22C 109.5 . .
H22A C22 H22B 109.5 . .
H22A C22 H22C 109.5 . .
H22B C22 H22C 109.5 . .
C21 C23 H23A 109.5 . .
C21 C23 H23B 109.5 . .
C21 C23 H23C 109.5 . .
H23A C23 H23B 109.5 . .
H23A C23 H23C 109.5 . .
H23B C23 H23C 109.5 . .
C21 C24 H24A 109.5 . .
C21 C24 H24B 109.5 . .
C21 C24 H24C 109.5 . .
H24A C24 H24B 109.5 . .
H24A C24 H24C 109.5 . .
H24B C24 H24C 109.5 . .
O23 C25 C26 106.9(5) . .
O23 C25 C27 110.0(7) . .
O23 C25 C28 106.8(5) . .
C26 C25 C27 113.9(8) . .
C27B C25 O23 126.4(16) . .
C27B C25 C28 114.9(18) . .
C28 C25 C26 109.7(5) . .
C28 C25 C27 109.3(6) . .
K2 C26 H26A 79.5 5_666 .
K2 C26 H26B 47.0 5_666 .
K2 C26 H26C 87.2 5_666 .
C25 C26 K2 155.9(4) . 5_666
C25 C26 H26A 109.5 . .
C25 C26 H26B 109.5 . .
C25 C26 H26C 109.5 . .
H26A C26 H26B 109.5 . .
H26A C26 H26C 109.5 . .
H26B C26 H26C 109.5 . .
C25 C27 H27A 109.5 . .
C25 C27 H27B 109.5 . .
C25 C27 H27C 109.5 . .
H27A C27 H27B 109.5 . .
H27A C27 H27C 109.5 . .
H27B C27 H27C 109.5 . .
C25 C27B H27D 109.5 . .
C25 C27B H27E 109.5 . .
C25 C27B H27F 109.5 . .
H27D C27B H27E 109.5 . .
H27D C27B H27F 109.5 . .
H27E C27B H27F 109.5 . .
C25 C28 H28A 109.5 . .
C25 C28 H28B 109.5 . .
C25 C28 H28C 109.5 . .
H28A C28 H28B 109.5 . .
H28A C28 H28C 109.5 . .
H28B C28 H28C 109.5 . .
O24 C29 C30B 104.0(8) . .
O24 C29 C31B 116.9(10) . .
O24 C29 C32 106.8(5) . .
O24 C29 C31 103.9(7) . .
C31B C29 C30B 104.9(17) . .
C32 C29 C30B 92.0(14) . .
C32 C29 C31B 126.6(14) . .
C32 C29 C31 98.7(10) . .
C30 C29 O24 113.3(7) . .
C30 C29 C32 120.2(10) . .
C30 C29 C31 111.8(10) . .
C29 C30B H30D 109.5 . .
C29 C30B H30E 109.5 . .
C29 C30B H30F 109.5 . .
H30D C30B H30E 109.5 . .
H30D C30B H30F 109.5 . .
H30E C30B H30F 109.5 . .
C29 C31B H31D 109.5 . .
C29 C31B H31E 109.5 . .
C29 C31B H31F 109.5 . .
H31D C31B H31E 109.5 . .
H31D C31B H31F 109.5 . .
H31E C31B H31F 109.5 . .
C29 C32 H32A 109.5 . .
C29 C32 H32B 109.5 . .
C29 C32 H32C 109.5 . .
H32A C32 H32B 109.5 . .
H32A C32 H32C 109.5 . .
H32B C32 H32C 109.5 . .
C29 C30 H30A 109.5 . .
C29 C30 H30B 109.5 . .
C29 C30 H30C 109.5 . .
H30A C30 H30B 109.5 . .
H30A C30 H30C 109.5 . .
H30B C30 H30C 109.5 . .
C29 C31 H31A 109.5 . .
C29 C31 H31B 109.5 . .
C29 C31 H31C 109.5 . .
H31A C31 H31B 109.5 . .
H31A C31 H31C 109.5 . .
H31B C31 H31C 109.5 . .
O41 Si3 K1 59.02(12) . .
O41 Si3 O42 105.55(18) . .
O41 Si3 O43 113.76(18) . .
O41 Si3 O44 116.39(19) . .
O42 Si3 K1 46.82(12) . .
O43 Si3 K1 124.09(13) . .
O43 Si3 O42 111.20(18) . .
O44 Si3 K1 128.56(14) . .
O44 Si3 O42 104.60(19) . .
O44 Si3 O43 105.05(19) . .
U1 O41 K1 85.92(10) . .
Si3 O41 U1 176.9(2) . .
Si3 O41 K1 94.10(14) . .
Si3 O42 K1 106.17(15) . .
C41 O42 K1 122.4(3) . .
C41 O42 Si3 131.3(3) . .
C45 O43 Si3 131.6(3) . .
C49 O44 Si3 133.1(3) . .
O42 C41 C42 108.6(5) . .
O42 C41 C43 106.6(5) . .
O42 C41 C44 111.9(5) . .
C43 C41 C42 107.4(7) . .
C43 C41 C44 112.1(7) . .
C44 C41 C42 110.0(7) . .
C41 C42 H42A 109.5 . .
C41 C42 H42B 109.5 . .
C41 C42 H42C 109.5 . .
H42A C42 H42B 109.5 . .
H42A C42 H42C 109.5 . .
H42B C42 H42C 109.5 . .
C41 C43 H43A 109.5 . .
C41 C43 H43B 109.5 . .
C41 C43 H43C 109.5 . .
H43A C43 H43B 109.5 . .
H43A C43 H43C 109.5 . .
H43B C43 H43C 109.5 . .
C41 C44 H44A 109.5 . .
C41 C44 H44B 109.5 . .
C41 C44 H44C 109.5 . .
H44A C44 H44B 109.5 . .
H44A C44 H44C 109.5 . .
H44B C44 H44C 109.5 . .
O43 C45 C46 110.7(4) . .
O43 C45 C47 104.9(4) . .
O43 C45 C48 108.6(4) . .
C46 C45 C47 110.8(5) . .
C46 C45 C48 111.7(5) . .
C48 C45 C47 109.8(5) . .
C45 C46 H46A 109.5 . .
C45 C46 H46B 109.5 . .
C45 C46 H46C 109.5 . .
H46A C46 H46B 109.5 . .
H46A C46 H46C 109.5 . .
H46B C46 H46C 109.5 . .
C45 C47 H47A 109.5 . .
C45 C47 H47B 109.5 . .
C45 C47 H47C 109.5 . .
H47A C47 H47B 109.5 . .
H47A C47 H47C 109.5 . .
H47B C47 H47C 109.5 . .
C45 C48 H48A 109.5 . .
C45 C48 H48B 109.5 . .
C45 C48 H48C 109.5 . .
H48A C48 H48B 109.5 . .
H48A C48 H48C 109.5 . .
H48B C48 H48C 109.5 . .
O44 C49 C50 105.5(5) . .
O44 C49 C51 112.6(4) . .
O44 C49 C52 106.6(5) . .
C51 C49 C50 108.4(5) . .
C52 C49 C50 108.9(6) . .
C52 C49 C51 114.3(6) . .
C49 C50 H50A 109.5 . .
C49 C50 H50B 109.5 . .
C49 C50 H50C 109.5 . .
H50A C50 H50B 109.5 . .
H50A C50 H50C 109.5 . .
H50B C50 H50C 109.5 . .
C49 C51 H51A 109.5 . .
C49 C51 H51B 109.5 . .
C49 C51 H51C 109.5 . .
H51A C51 H51B 109.5 . .
H51A C51 H51C 109.5 . .
H51B C51 H51C 109.5 . .
C49 C52 H52A 109.5 . .
C49 C52 H52B 109.5 . .
C49 C52 H52C 109.5 . .
H52A C52 H52B 109.5 . .
H52A C52 H52C 109.5 . .
H52B C52 H52C 109.5 . .
O61 Si4 K2 96.85(13) . .
O61 Si4 O62 114.45(19) . .
O61 Si4 O63 112.85(17) . .
O61 Si4 O64 107.57(18) . .
O62 Si4 K2 53.76(12) . .
O62 Si4 O63 95.63(18) . .
O63 Si4 K2 54.98(14) . .
O64 Si4 K2 155.56(13) . .
O64 Si4 O62 113.91(18) . .
O64 Si4 O63 112.26(19) . .
Si4 O61 U1 156.50(19) . .
Si4 O62 K2 97.48(15) . .
C61 O62 K2 113.9(3) . .
C61 O62 Si4 137.0(3) . .
Si4 O63 K2 95.93(16) . .
C65 O63 K2 117.6(3) . .
C65 O63 Si4 136.3(3) . .
C69 O64 Si4 138.1(3) . .
O62 C61 C62 106.7(4) . .
O62 C61 C63 108.4(4) . .
O62 C61 C64 110.2(4) . .
C62 C61 C63 109.0(5) . .
C64 C61 C62 111.8(5) . .
C64 C61 C63 110.5(5) . .
C61 C62 H62A 109.5 . .
C61 C62 H62B 109.5 . .
C61 C62 H62C 109.5 . .
H62A C62 H62B 109.5 . .
H62A C62 H62C 109.5 . .
H62B C62 H62C 109.5 . .
C61 C63 H63A 109.5 . .
C61 C63 H63B 109.5 . .
C61 C63 H63C 109.5 . .
H63A C63 H63B 109.5 . .
H63A C63 H63C 109.5 . .
H63B C63 H63C 109.5 . .
C61 C64 H64A 109.5 . .
C61 C64 H64B 109.5 . .
C61 C64 H64C 109.5 . .
H64A C64 H64B 109.5 . .
H64A C64 H64C 109.5 . .
H64B C64 H64C 109.5 . .
O63 C65 C66 111.4(4) . .
O63 C65 C67 108.9(5) . .
O63 C65 C68 104.2(5) . .
C66 C65 C67 110.2(6) . .
C66 C65 C68 110.0(5) . .
C68 C65 C67 112.0(6) . .
C65 C66 H66A 109.5 . .
C65 C66 H66B 109.5 . .
C65 C66 H66C 109.5 . .
H66A C66 H66B 109.5 . .
H66A C66 H66C 109.5 . .
H66B C66 H66C 109.5 . .
C65 C67 H67A 109.5 . .
C65 C67 H67B 109.5 . .
C65 C67 H67C 109.5 . .
H67A C67 H67B 109.5 . .
H67A C67 H67C 109.5 . .
H67B C67 H67C 109.5 . .
C65 C68 H68A 109.5 . .
C65 C68 H68B 109.5 . .
C65 C68 H68C 109.5 . .
H68A C68 H68B 109.5 . .
H68A C68 H68C 109.5 . .
H68B C68 H68C 109.5 . .
O64 C69 C70 107.2(4) . .
O64 C69 C71 107.3(4) . .
O64 C69 C72 111.1(4) . .
C70 C69 C71 108.8(5) . .
C72 C69 C70 111.9(5) . .
C72 C69 C71 110.5(5) . .
C69 C70 H70A 109.5 . .
C69 C70 H70B 109.5 . .
C69 C70 H70C 109.5 . .
H70A C70 H70B 109.5 . .
H70A C70 H70C 109.5 . .
H70B C70 H70C 109.5 . .
C69 C71 H71A 109.5 . .
C69 C71 H71B 109.5 . .
C69 C71 H71C 109.5 . .
H71A C71 H71B 109.5 . .
H71A C71 H71C 109.5 . .
H71B C71 H71C 109.5 . .
C69 C72 H72A 109.5 . .
C69 C72 H72B 109.5 . .
C69 C72 H72C 109.5 . .
H72A C72 H72B 109.5 . .
H72A C72 H72C 109.5 . .
H72B C72 H72C 109.5 . .
C82 C81 C86 115.2(17) . .
C82 C81 C87 124.4(17) . .
C86 C81 C87 120.2(16) . .
C81 C82 H82 114.7 . .
C83 C82 C81 131(2) . .
C83 C82 H82 114.7 . .
C82 C83 H83 123.1 . .
C82 C83 C84 114(2) . .
C84 C83 H83 123.1 . .
C83 C84 H84 119.5 . .
C85 C84 C83 121.0(19) . .
C85 C84 H84 119.5 . .
C84 C85 H85 119.5 . .
C84 C85 C86 121(2) . .
C86 C85 H85 119.5 . .
C81 C86 C85 117.7(18) . .
C81 C86 H86 121.1 . .
C85 C86 H86 121.1 . .
C81 C87 H87A 109.5 . .
C81 C87 H87B 109.5 . .
C81 C87 H87C 109.5 . .
H87A C87 H87B 109.5 . .
H87A C87 H87C 109.5 . .
H87B C87 H87C 109.5 . .
C82B C81B C86B 120.9(4) . .
C82B C81B C87B 119.3(3) . .
C86B C81B C87B 115.7(6) . .
C81B C82B H82B 120.0 . .
C81B C82B C83B 120.0 . .
C83B C82B H82B 120.0 . .
C82B C83B H83B 120.0 . .
C82B C83B C84B 120.1 . .
C84B C83B H83B 120.0 . .
C83B C84B H84B 120.0 . .
C83B C84B C85B 120.0 . .
C85B C84B H84B 120.0 . .
C84B C85B H85B 120.6 . .
C86B C85B C84B 118.8(7) . .
C86B C85B H85B 120.6 . .
C81B C86B H86B 120.0 . .
C85B C86B C81B 120.06(14) . .
C85B C86B H86B 120.0 . .
C81B C87B H87D 109.5 . .
C81B C87B H87E 109.5 . .
C81B C87B H87F 109.5 . .
H87D C87B H87E 109.5 . .
H87D C87B H87F 109.5 . .
H87E C87B H87F 109.5 . .

loop_
_geom_bond_atom_site_label_1
_geom_bond_atom_site_label_2
_geom_bond_distance
_geom_bond_site_symmetry_2
U1 K1 3.6197(10) .
U1 S1 2.7836(12) .
U1 S2 2.7526(13) .
U1 O1 2.205(3) .
U1 O21 2.217(3) .
U1 O41 2.238(3) .
U1 O61 2.205(3) .
K1 Si1 3.4545(17) .
K1 O1 2.878(3) .
K1 O2 2.674(3) .
K1 Si2 3.4203(17) .
K1 O21 2.770(3) .
K1 O22 2.690(4) .
K1 Si3 3.5002(17) .
K1 O41 3.009(3) .
K1 O42 2.657(3) .
K2 K2 3.988(3) 5_666
K2 S1 3.1973(19) 5_666
K2 S1 3.1088(18) .
K2 S2 3.1212(17) 5_666
K2 S2 3.3407(19) .
K2 C26 3.445(8) 5_666
K2 Si4 3.3682(18) .
K2 O62 2.740(3) .
K2 O63 2.773(4) .
S1 K2 3.1972(19) 5_666
S1 S2 2.1047(18) .
S2 K2 3.1212(17) 5_666
Si1 O1 1.603(3) .
Si1 O2 1.640(4) .
Si1 O3 1.613(4) .
Si1 O4 1.622(4) .
O2 C1 1.458(6) .
O3 C5 1.436(6) .
O4 C9 1.450(6) .
C1 C2 1.502(9) .
C1 C3 1.494(10) .
C1 C4 1.515(9) .
C2 H2A 0.9800 .
C2 H2B 0.9800 .
C2 H2C 0.9800 .
C3 H3A 0.9800 .
C3 H3B 0.9800 .
C3 H3C 0.9800 .
C4 H4A 0.9800 .
C4 H4B 0.9800 .
C4 H4C 0.9800 .
C5 C6 1.512(8) .
C5 C7 1.511(7) .
C5 C8 1.509(8) .
C6 H6A 0.9800 .
C6 H6B 0.9800 .
C6 H6C 0.9800 .
C7 H7A 0.9800 .
C7 H7B 0.9800 .
C7 H7C 0.9800 .
C8 H8A 0.9800 .
C8 H8B 0.9800 .
C8 H8C 0.9800 .
C9 C10 1.525(8) .
C9 C11 1.481(9) .
C9 C12 1.531(8) .
C10 H10A 0.9800 .
C10 H10B 0.9800 .
C10 H10C 0.9800 .
C11 H11A 0.9800 .
C11 H11B 0.9800 .
C11 H11C 0.9800 .
C12 H12A 0.9800 .
C12 H12B 0.9800 .
C12 H12C 0.9800 .
Si2 O21 1.599(3) .
Si2 O22 1.650(4) .
Si2 O23 1.617(4) .
Si2 O24 1.614(4) .
O22 C21 1.452(6) .
O23 C25 1.442(7) .
O24 C29 1.435(6) .
C21 C22 1.485(9) .
C21 C23 1.500(9) .
C21 C24 1.500(9) .
C22 H22A 0.9800 .
C22 H22B 0.9800 .
C22 H22C 0.9800 .
C23 H23A 0.9800 .
C23 H23B 0.9800 .
C23 H23C 0.9800 .
C24 H24A 0.9800 .
C24 H24B 0.9800 .
C24 H24C 0.9800 .
C25 C26 1.522(9) .
C25 C27 1.536(13) .
C25 C27B 1.45(4) .
C25 C28 1.515(8) .
C26 K2 3.445(8) 5_666
C26 H26A 0.9800 .
C26 H26B 0.9800 .
C26 H26C 0.9800 .
C27 H27A 0.9800 .
C27 H27B 0.9800 .
C27 H27C 0.9800 .
C27B H27D 0.9800 .
C27B H27E 0.9800 .
C27B H27F 0.9800 .
C28 H28A 0.9800 .
C28 H28B 0.9800 .
C28 H28C 0.9800 .
C29 C30B 1.64(2) .
C29 C31B 1.51(3) .
C29 C32 1.469(9) .
C29 C30 1.397(14) .
C29 C31 1.569(15) .
C30B H30D 0.9800 .
C30B H30E 0.9800 .
C30B H30F 0.9800 .
C31B H31D 0.9800 .
C31B H31E 0.9800 .
C31B H31F 0.9800 .
C32 H32A 0.9800 .
C32 H32B 0.9800 .
C32 H32C 0.9800 .
C30 H30A 0.9800 .
C30 H30B 0.9800 .
C30 H30C 0.9800 .
C31 H31A 0.9800 .
C31 H31B 0.9800 .
C31 H31C 0.9800 .
Si3 O41 1.586(3) .
Si3 O42 1.655(4) .
Si3 O43 1.626(3) .
Si3 O44 1.621(4) .
O42 C41 1.446(6) .
O43 C45 1.444(6) .
O44 C49 1.429(6) .
C41 C42 1.511(10) .
C41 C43 1.480(9) .
C41 C44 1.481(9) .
C42 H42A 0.9800 .
C42 H42B 0.9800 .
C42 H42C 0.9800 .
C43 H43A 0.9800 .
C43 H43B 0.9800 .
C43 H43C 0.9800 .
C44 H44A 0.9800 .
C44 H44B 0.9800 .
C44 H44C 0.9800 .
C45 C46 1.494(8) .
C45 C47 1.512(7) .
C45 C48 1.509(7) .
C46 H46A 0.9800 .
C46 H46B 0.9800 .
C46 H46C 0.9800 .
C47 H47A 0.9800 .
C47 H47B 0.9800 .
C47 H47C 0.9800 .
C48 H48A 0.9800 .
C48 H48B 0.9800 .
C48 H48C 0.9800 .
C49 C50 1.531(8) .
C49 C51 1.493(8) .
C49 C52 1.467(9) .
C50 H50A 0.9800 .
C50 H50B 0.9800 .
C50 H50C 0.9800 .
C51 H51A 0.9800 .
C51 H51B 0.9800 .
C51 H51C 0.9800 .
C52 H52A 0.9800 .
C52 H52B 0.9800 .
C52 H52C 0.9800 .
Si4 O61 1.593(3) .
Si4 O62 1.635(3) .
Si4 O63 1.646(3) .
Si4 O64 1.619(4) .
O62 C61 1.446(6) .
O63 C65 1.450(6) .
O64 C69 1.446(6) .
C61 C62 1.524(7) .
C61 C63 1.525(8) .
C61 C64 1.516(7) .
C62 H62A 0.9800 .
C62 H62B 0.9800 .
C62 H62C 0.9800 .
C63 H63A 0.9800 .
C63 H63B 0.9800 .
C63 H63C 0.9800 .
C64 H64A 0.9800 .
C64 H64B 0.9800 .
C64 H64C 0.9800 .
C65 C66 1.501(8) .
C65 C67 1.511(10) .
C65 C68 1.508(9) .
C66 H66A 0.9800 .
C66 H66B 0.9800 .
C66 H66C 0.9800 .
C67 H67A 0.9800 .
C67 H67B 0.9800 .
C67 H67C 0.9800 .
C68 H68A 0.9800 .
C68 H68B 0.9800 .
C68 H68C 0.9800 .
C69 C70 1.520(7) .
C69 C71 1.526(8) .
C69 C72 1.519(8) .
C70 H70A 0.9800 .
C70 H70B 0.9800 .
C70 H70C 0.9800 .
C71 H71A 0.9800 .
C71 H71B 0.9800 .
C71 H71C 0.9800 .
C72 H72A 0.9800 .
C72 H72B 0.9800 .
C72 H72C 0.9800 .
C81 C82 1.39(2) .
C81 C86 1.40(2) .
C81 C87 1.50(2) .
C82 H82 0.9500 .
C82 C83 1.24(2) .
C83 H83 0.9500 .
C83 C84 1.46(2) .
C84 H84 0.9500 .
C84 C85 1.33(2) .
C85 H85 0.9500 .
C85 C86 1.41(2) .
C86 H86 0.9500 .
C87 H87A 0.9800 .
C87 H87B 0.9800 .
C87 H87C 0.9800 .
C81B C82B 1.362(12) .
C81B C86B 1.399(4) .
C81B C87B 1.552(7) .
C82B H82B 0.9500 .
C82B C83B 1.386(2) .
C83B H83B 0.9500 .
C83B C84B 1.3920(10) .
C84B H84B 0.9500 .
C84B C85B 1.412(13) .
C85B H85B 0.9500 .
C85B C86B 1.383(4) .
C86B H86B 0.9500 .
C87B H87D 0.9800 .
C87B H87E 0.9800 .
C87B H87F 0.9800 .
